data_4317484
loop_
_publ_author_name
'Stephen J. Obrey'
'Simon G. Bott'
'Andrew R. Barron'

_publ_section_title
;
 Transition-Metal Complexes of a Bifunctional Tetradentate Gallium
 Alkoxide Ligand
;
_journal_name_full 'Inorganic Chemistry'
_journal_page_first 571
_journal_page_last 576
_journal_paper_doi 10.1021/ic0106773
_journal_volume 41
_journal_year 2002
_chemical_formula_sum 'C26 H56 Ga2 Ni O4'
_chemical_formula_weight 630.86
_chemical_name_systematic
;
   ?
;
_space_group_IT_number 2
_symmetry_cell_setting triclinic
_symmetry_space_group_name_Hall '-P 1'
_symmetry_space_group_name_H-M 'P -1'
_atom_sites_solution_hydrogens geom
_atom_sites_solution_primary direct
_atom_sites_solution_secondary difmap
_audit_creation_method SHELXL
_cell_angle_alpha 65.90(3)
_cell_angle_beta 80.33(3)
_cell_angle_gamma 69.63(3)
_cell_formula_units_Z 1
_cell_length_a 9.262(2)
_cell_length_b 9.697(2)
_cell_length_c 10.776(2)
_cell_measurement_temperature 293(2)
_cell_volume 827.8(4)
_computing_structure_refinement 'SHELXL-93 (Sheldrick, 1993)'
_computing_structure_solution 'SHELXS-86 (Sheldrick, 1990)'
_diffrn_ambient_temperature 293(2)
_diffrn_radiation_monochromator graphite
_diffrn_radiation_source 'fine-focus sealed tube'
_diffrn_radiation_type MoK\a
_diffrn_radiation_wavelength 0.71073
_diffrn_reflns_av_R_equivalents 0.0977
_diffrn_reflns_av_sigmaI/netI 0.1094
_diffrn_reflns_limit_h_max 10
_diffrn_reflns_limit_h_min -9
_diffrn_reflns_limit_k_max 10
_diffrn_reflns_limit_k_min -10
_diffrn_reflns_limit_l_max 12
_diffrn_reflns_limit_l_min -11
_diffrn_reflns_number 3693
_diffrn_reflns_theta_max 23.36
_diffrn_reflns_theta_min 2.07
_exptl_absorpt_coefficient_mu 2.203
_exptl_crystal_density_diffrn 1.265
_exptl_crystal_F_000 334
_refine_diff_density_max 0.948
_refine_diff_density_min -1.867
_refine_diff_density_rms 0.198
_refine_ls_extinction_coef 0.0425(122)
_refine_ls_extinction_expression Fc^*^=kFc[1+0.001xFc^2^\l^3^/sin(2\q)]^-1/4^
_refine_ls_extinction_method SHELXL
_refine_ls_goodness_of_fit_all 0.969
_refine_ls_goodness_of_fit_obs 1.129
_refine_ls_matrix_type full
_refine_ls_number_parameters 150
_refine_ls_number_reflns 2347
_refine_ls_number_restraints 0
_refine_ls_restrained_S_all 1.073
_refine_ls_restrained_S_obs 1.129
_refine_ls_R_factor_all 0.1570
_refine_ls_R_factor_obs 0.1133
_refine_ls_shift/esd_max -0.721
_refine_ls_shift/esd_mean 0.054
_refine_ls_structure_factor_coef Fsqd
_refine_ls_weighting_details 'w=1/[\s^2^(Fo^2^)+(0.2207P)^2^+4.5438P] where P=(Fo^2^+2Fc^2^)/3'
_refine_ls_weighting_scheme calc
_refine_ls_wR_factor_all 0.3758
_refine_ls_wR_factor_obs 0.3151
_reflns_number_observed 1457
_reflns_number_total 2355
_reflns_observed_criterion >2sigma(I)
_cod_data_source_file ic0106773_4.cif
_cod_data_source_block ni
_cod_depositor_comments
;
The following automatic conversions were performed:

'_refine_ls_weighting_scheme' value 'calc
w=1/[\s^2^(Fo^2^)+(0.2207P)^2^+4.5438P] where P=(Fo^2^+2Fc^2^)/3' was
changed to 'calc'. New tag '_refine_ls_weighting_details' was
created. The value of the new tag was set to
'w=1/[\s^2^(Fo^2^)+(0.2207P)^2^+4.5438P] where P=(Fo^2^+2Fc^2^)/3'.

Automatic conversion script
Id: cif_fix_values 3143 2015-03-26 13:38:13Z robertas 
;
_cod_original_cell_volume 827.8(3)
_cod_database_code 4317484

loop_
_symmetry_equiv_pos_as_xyz
'x, y, z'
'-x, -y, -z'

loop_
_atom_site_aniso_label
_atom_site_aniso_U_11
_atom_site_aniso_U_22
_atom_site_aniso_U_33
_atom_site_aniso_U_23
_atom_site_aniso_U_13
_atom_site_aniso_U_12
Ni 0.084(2) 0.093(2) 0.086(2) -0.036(2) 0.005(2) -0.026(2)
Ga1 0.0575(11) 0.0705(13) 0.0565(11) -0.0292(8) 0.0078(7) -0.0178(8)
O1 0.058(6) 0.049(5) 0.059(5) -0.021(4) 0.013(4) -0.009(4)
O5 0.062(6) 0.062(6) 0.052(5) -0.024(4) 0.004(5) -0.010(5)
C2 0.069(10) 0.052(8) 0.065(8) -0.022(7) 0.014(7) -0.019(7)
C3 0.043(8) 0.070(9) 0.064(8) -0.031(7) 0.003(7) -0.016(7)
C4 0.064(10) 0.073(10) 0.057(8) -0.024(7) 0.009(8) -0.008(8)
C11 0.096(14) 0.065(10) 0.096(12) -0.035(9) 0.010(10) -0.021(9)
C12 0.336(50) 0.125(22) 0.084(16) -0.012(14) 0.045(23) -0.076(27)
C13 0.142(21) 0.094(14) 0.125(18) -0.051(13) 0.023(15) -0.037(14)
C14 0.164(27) 0.157(23) 0.200(29) -0.116(23) 0.048(22) -0.080(21)
C15 0.054(11) 0.170(22) 0.108(15) -0.075(15) 0.016(10) -0.047(12)
C18 0.161(27) 0.244(36) 0.179(29) -0.064(25) -0.027(21) -0.146(28)
C31 0.122(17) 0.081(12) 0.122(16) -0.067(12) -0.012(13) -0.016(11)
C32 0.081(12) 0.095(12) 0.073(10) -0.040(9) 0.028(9) -0.017(9)

loop_
_atom_site_label
_atom_site_type_symbol
_atom_site_fract_x
_atom_site_fract_y
_atom_site_fract_z
_atom_site_U_iso_or_equiv
_atom_site_thermal_displace_type
_atom_site_occupancy
_atom_site_calc_flag
_atom_site_refinement_flags
_atom_site_disorder_group
Ni Ni 0.5000 1.0000 0.5000 0.0889(12) Uani 1 d S .
Ga1 Ga 0.6988(2) 0.7236(2) 0.6710(2) 0.0616(8) Uani 1 d . .
O1 O 0.5130(11) 0.8894(10) 0.6801(9) 0.059(2) Uani 1 d . .
O5 O 0.3319(11) 1.1546(11) 0.5218(9) 0.061(2) Uani 1 d . .
C2 C 0.3925(18) 0.8856(16) 0.7854(15) 0.064(4) Uani 1 d . .
H2A H 0.4381(18) 0.8336(16) 0.8730(15) 0.077 Uiso 1 d R .
H2B H 0.3316(18) 0.8258(16) 0.7802(15) 0.077 Uiso 1 d R .
C3 C 0.2902(15) 1.0588(17) 0.7689(14) 0.058(3) Uani 1 d . .
C4 C 0.2233(18) 1.1426(18) 0.6325(14) 0.070(4) Uani 1 d . .
H4A H 0.1544(18) 1.0925(18) 0.6241(14) 0.084 Uiso 1 d R .
H4B H 0.1634(18) 1.2486(18) 0.6252(14) 0.084 Uiso 1 d R .
C11 C 0.6593(23) 0.5234(19) 0.7102(19) 0.087(5) Uani 1 d . .
C12 C 0.6784(47) 0.4147(30) 0.8569(24) 0.197(17) Uani 1 d . .
H12A H 0.6587(47) 0.3198(30) 0.8668(24) 0.295 Uiso 1 d R .
H12B H 0.7773(47) 0.3870(30) 0.8926(24) 0.295 Uiso 1 d R .
H12C H 0.6000(47) 0.4697(30) 0.9058(24) 0.295 Uiso 1 d R .
C13 C 0.7733(29) 0.4361(25) 0.6266(24) 0.121(8) Uani 1 d . .
H13A H 0.7527(29) 0.3386(25) 0.6467(24) 0.181 Uiso 1 d R .
H13B H 0.7580(29) 0.5010(25) 0.5317(24) 0.181 Uiso 1 d R .
H13C H 0.8779(29) 0.4129(25) 0.6477(24) 0.181 Uiso 1 d R .
C14 C 0.4799(34) 0.5662(34) 0.6569(33) 0.155(11) Uani 1 d . .
H14A H 0.4586(34) 0.4696(34) 0.6748(33) 0.233 Uiso 1 d R .
H14B H 0.4033(34) 0.6270(34) 0.7026(33) 0.233 Uiso 1 d R .
H14C H 0.4779(34) 0.6271(34) 0.5608(33) 0.233 Uiso 1 d R .
C15 C 0.8648(21) 0.7602(33) 0.7344(22) 0.102(7) Uani 1 d . .
C16 C 1.0106(55) 0.7067(61) 0.6749(51) 0.110(14) Uiso 0.50 d P 1
H16A H 1.0531(55) 0.5940(61) 0.6985(51) 0.165 Uiso 0.50 d PR 1
H16B H 1.0849(55) 0.7460(61) 0.6907(51) 0.165 Uiso 0.50 d PR 1
H16C H 0.9851(55) 0.7578(61) 0.5806(51) 0.165 Uiso 0.50 d PR 1
C17 C 0.8375(50) 0.6901(55) 0.9017(41) 0.088(11) Uiso 0.50 d P 1
H17A H 0.8385(50) 0.5814(55) 0.9367(41) 0.133 Uiso 0.50 d PR 1
H17B H 0.7395(50) 0.7547(55) 0.9231(41) 0.133 Uiso 0.50 d PR 1
H17C H 0.9177(50) 0.6977(55) 0.9422(41) 0.133 Uiso 0.50 d PR 1
C16A C 1.0046(62) 0.6110(63) 0.7346(55) 0.130(16) Uiso 0.50 d P 2
H16D H 1.0236(62) 0.6053(63) 0.6461(55) 0.195 Uiso 0.50 d PR 2
H16E H 0.9799(62) 0.5181(63) 0.7986(55) 0.195 Uiso 0.50 d PR 2
H16F H 1.0949(62) 0.6163(63) 0.7626(55) 0.195 Uiso 0.50 d PR 2
C17A C 0.8383(63) 0.7615(65) 0.8616(54) 0.104(17) Uiso 0.50 d P 2
H17D H 0.8320(63) 0.6697(65) 0.9407(54) 0.156 Uiso 0.50 d PR 2
H17E H 0.7478(63) 0.8496(65) 0.8586(54) 0.156 Uiso 0.50 d PR 2
H17F H 0.9279(63) 0.7874(65) 0.8657(54) 0.156 Uiso 0.50 d PR 2
C18 C 0.8618(36) 0.9156(41) 0.6795(33) 0.174(14) Uani 1 d . .
H18A H 0.9411(36) 0.9379(41) 0.7081(33) 0.260 Uiso 1 d R .
H18B H 0.8735(36) 0.9395(41) 0.5834(33) 0.260 Uiso 1 d R .
H18C H 0.7627(36) 0.9799(41) 0.6994(33) 0.260 Uiso 1 d R .
C31 C 0.3803(26) 1.1503(22) 0.7817(21) 0.102(6) Uani 1 d . .
H31A H 0.3160(26) 1.2565(22) 0.7697(21) 0.153 Uiso 1 d R .
H31B H 0.4248(26) 1.0991(22) 0.8698(21) 0.153 Uiso 1 d R .
H31C H 0.4609(26) 1.1541(22) 0.7127(21) 0.153 Uiso 1 d R .
C32 C 0.1630(21) 1.0468(22) 0.8790(17) 0.087(5) Uani 1 d . .
H32A H 0.0972(21) 1.1517(22) 0.8695(17) 0.131 Uiso 1 d R .
H32B H 0.1036(21) 0.9877(22) 0.8701(17) 0.131 Uiso 1 d R .
H32C H 0.2082(21) 0.9938(22) 0.9669(17) 0.131 Uiso 1 d R .

loop_
_atom_type_symbol
_atom_type_description
_atom_type_scat_dispersion_real
_atom_type_scat_dispersion_imag
_atom_type_scat_source
C C 0.0033 0.0016 'International Tables Vol C Tables 4.2.6.8 and 6.1.1.4'
H H 0.0000 0.0000 'International Tables Vol C Tables 4.2.6.8 and 6.1.1.4'
O O 0.0106 0.0060 'International Tables Vol C Tables 4.2.6.8 and 6.1.1.4'
Ni Ni 0.3393 1.1124 'International Tables Vol C Tables 4.2.6.8 and 6.1.1.4'
Ga Ga 0.2307 1.6083 'International Tables Vol C Tables 4.2.6.8 and 6.1.1.4'

loop_
_geom_angle_atom_site_label_1
_geom_angle_atom_site_label_2
_geom_angle_atom_site_label_3
_geom_angle
_geom_angle_site_symmetry_1
_geom_angle_site_symmetry_3
_geom_angle_publ_flag
O1 Ni O1 180.000(2) . 2_676 ?
O1 Ni O5 88.0(4) . 2_676 ?
O1 Ni O5 92.0(4) 2_676 2_676 ?
O1 Ni O5 92.0(4) . . ?
O1 Ni O5 88.0(4) 2_676 . ?
O5 Ni O5 180.000(2) 2_676 . ?
O1 Ni Ga1 136.2(3) . 2_676 ?
O1 Ni Ga1 43.8(3) 2_676 2_676 ?
O5 Ni Ga1 135.7(3) 2_676 2_676 ?
O5 Ni Ga1 44.3(3) . 2_676 ?
O1 Ni Ga1 43.8(3) . . ?
O1 Ni Ga1 136.2(3) 2_676 . ?
O5 Ni Ga1 44.3(3) 2_676 . ?
O5 Ni Ga1 135.7(3) . . ?
Ga1 Ni Ga1 180.0 2_676 . ?
O1 Ga1 O5 80.8(4) . 2_676 ?
O1 Ga1 C11 112.1(6) . . ?
O5 Ga1 C11 106.3(6) 2_676 . ?
O1 Ga1 C15 106.4(7) . . ?
O5 Ga1 C15 111.2(8) 2_676 . ?
C11 Ga1 C15 129.4(10) . . ?
O1 Ga1 Ni 40.2(3) . . ?
O5 Ga1 Ni 40.6(3) 2_676 . ?
C11 Ga1 Ni 117.4(6) . . ?
C15 Ga1 Ni 113.1(8) . . ?
C2 O1 Ni 129.5(9) . . ?
C2 O1 Ga1 129.3(8) . . ?
Ni O1 Ga1 96.0(4) . . ?
C4 O5 Ni 128.0(8) . . ?
C4 O5 Ga1 129.9(9) . 2_676 ?
Ni O5 Ga1 95.1(4) . 2_676 ?
O1 C2 C3 110.3(10) . . ?
C31 C3 C4 107.7(14) . . ?
C31 C3 C32 109.8(13) . . ?
C4 C3 C32 110.4(12) . . ?
C31 C3 C2 111.8(13) . . ?
C4 C3 C2 109.3(11) . . ?
C32 C3 C2 107.8(12) . . ?
O5 C4 C3 115.2(12) . . ?
C12 C11 C13 107.6(18) . . ?
C12 C11 C14 111.7(21) . . ?
C13 C11 C14 106.7(17) . . ?
C12 C11 Ga1 113.0(16) . . ?
C13 C11 Ga1 108.9(14) . . ?
C14 C11 Ga1 108.7(12) . . ?
C17A C15 C18 91.7(29) . . ?
C16 C15 C18 93.7(28) . . ?
C17A C15 C16A 109.7(34) . . ?
C18 C15 C16A 127.3(28) . . ?
C16 C15 C17 120.5(29) . . ?
C18 C15 C17 114.0(24) . . ?
C17A C15 Ga1 113.5(26) . . ?
C16 C15 Ga1 113.1(23) . . ?
C18 C15 Ga1 113.4(17) . . ?
C16A C15 Ga1 101.4(23) . . ?
C17 C15 Ga1 102.6(18) . . ?
C15 C16 C18 42.3(18) . . ?
C15 C17A C18 44.4(21) . . ?
C15 C18 C17A 43.9(19) . . ?
C15 C18 C16 44.0(19) . . ?

loop_
_geom_bond_atom_site_label_1
_geom_bond_atom_site_label_2
_geom_bond_distance
_geom_bond_site_symmetry_2
_geom_bond_publ_flag
Ni O1 1.795(9) . ?
Ni O1 1.795(9) 2_676 ?
Ni O5 1.807(9) 2_676 ?
Ni O5 1.807(9) . ?
Ni Ga1 2.764(2) 2_676 ?
Ni Ga1 2.764(2) . ?
Ga1 O1 1.924(9) . ?
Ga1 O5 1.937(9) 2_676 ?
Ga1 C11 1.96(2) . ?
Ga1 C15 1.97(2) . ?
O1 C2 1.45(2) . ?
O5 C4 1.42(2) . ?
O5 Ga1 1.937(9) 2_676 ?
C2 C3 1.57(2) . ?
C3 C31 1.47(2) . ?
C3 C4 1.48(2) . ?
C3 C32 1.52(2) . ?
C11 C12 1.50(3) . ?
C11 C13 1.53(3) . ?
C11 C14 1.71(3) . ?
C15 C17A 1.36(5) . ?
C15 C16 1.41(5) . ?
C15 C18 1.37(3) . ?
C15 C16A 1.57(5) . ?
C15 C17 1.66(5) . ?
C16 C18 2.03(5) . ?
C17A C18 1.95(6) . ?
